data_1576705
loop_
_publ_author_name
'Romano-deGea, Jan'
'Sinenko, Irina L.'
'P&#xe2;nzar, Peter M F'
'Neves Vieira, Adriana'
'Frederiksen, Lindsey E. K.'
'Glinkina, Kseniya'
'Fadaei-Tirani, Farzaneh'
'Scopelliti, Rosario'
'Kuttler, Fabien'
'Lau, Kelvin'
'Dyson, Paul J.'

_publ_section_title
;
 Unconventional chalcogen-containing azolylidene metal complexes as
 potential anticancer therapeutics.
;
_journal_issue 8
_journal_name_full 'Chemical science'
_journal_page_first 4296
_journal_page_last 4306
_journal_paper_doi 10.1039/d5sc05555e
_journal_volume 17
_journal_year 2026
_chemical_formula_moiety 'C9 H9 Au Br N S'
_chemical_formula_sum 'C9 H9 Au Br N S'
_chemical_formula_weight 440.11
_space_group_crystal_system monoclinic
_space_group_IT_number 15
_space_group_name_Hall '-C 2yc'
_space_group_name_H-M_alt 'C 1 2/c 1'
_atom_sites_solution_hydrogens geom
_atom_sites_solution_primary dual
_atom_sites_solution_secondary difmap
_audit_creation_date 2021-11-25
_audit_creation_method
;
Olex2 1.5
(compiled 2021.11.18 svn.ra9532c28 for OlexSys, GUI svn.r6429)
;
_audit_update_record
;
2023-06-16 deposited with the CCDC.	2025-12-29 downloaded from the CCDC.
;
_cell_angle_alpha 90
_cell_angle_beta 94.094(2)
_cell_angle_gamma 90
_cell_formula_units_Z 8
_cell_length_a 16.4314(4)
_cell_length_b 9.4384(2)
_cell_length_c 13.8055(3)
_cell_measurement_reflns_used 10831
_cell_measurement_temperature 140.00(10)
_cell_measurement_theta_max 37.0240
_cell_measurement_theta_min 2.4700
_cell_volume 2135.58(8)
_computing_cell_refinement 'CrysAlisPro 1.171.41.121a (Rigaku OD, 2021)'
_computing_data_collection 'CrysAlisPro 1.171.41.121a (Rigaku OD, 2021)'
_computing_data_reduction 'CrysAlisPro 1.171.41.121a (Rigaku OD, 2021)'
_computing_molecular_graphics 'Olex2 1.5 (Dolomanov et al., 2009)'
_computing_publication_material 'Olex2 1.5 (Dolomanov et al., 2009)'
_computing_structure_refinement 'SHELXL 2018/3 (Sheldrick, 2015)'
_computing_structure_solution 'SHELXT  (Sheldrick, 2015)'
_diffrn_ambient_environment N~2~
_diffrn_ambient_temperature 140.00(10)
_diffrn_detector 'Hybrid Pixel Array Detector'
_diffrn_detector_area_resol_mean 10.0000
_diffrn_detector_type 'HyPix-Arc 150'
_diffrn_measured_fraction_theta_full 1.000
_diffrn_measured_fraction_theta_max 0.799
_diffrn_measurement_details
;
List of Runs (angles in degrees, time in seconds):

  # Type    Start    End  Width  t~exp~   \w     \q     \k     \f   Frames
#--------------------------------------------------------------------------
  1  \w     -6.00  37.00   0.50    3.00    --  -12.00  35.00  66.51   86
  2  \w      9.00  48.00   0.50    3.00    --   -0.80  38.00 -13.06   78
  3  \w    -13.00  38.00   0.50    3.00    --  -12.00  29.00 115.66  102
  4  \w    -11.00  36.00   0.50    3.00    --  -12.00  30.00 -83.97   94
  5  \w     14.00  40.00   0.50    3.00    --   12.00-119.00-174.78   52
  6  \w      3.00  38.00   0.50    3.00    --   -0.80  72.00-160.77   70
  7  \w    -11.00  30.00   0.50    3.00    --   -0.80  95.00 -91.41   82
  8  \w    -11.00  30.00   0.50    3.00    --   -0.80  95.00  70.18   82
  9  \w    -11.00  33.00   0.50    3.00    --   -0.80  94.00 144.96   88
;
_diffrn_measurement_device 'four-circle diffractometer'
_diffrn_measurement_device_type 'XtaLAB Synergy R, DW system, HyPix-Arc 150'
_diffrn_measurement_method '\w scans'
_diffrn_orient_matrix_type 'CrysAlisPro convention (1999,Acta A55,543-557)'
_diffrn_orient_matrix_UB_11 0.0088422000
_diffrn_orient_matrix_UB_12 0.0164667000
_diffrn_orient_matrix_UB_13 0.0497687000
_diffrn_orient_matrix_UB_21 -0.0030810000
_diffrn_orient_matrix_UB_22 0.0732577000
_diffrn_orient_matrix_UB_23 -0.0110127000
_diffrn_orient_matrix_UB_31 -0.0422711000
_diffrn_orient_matrix_UB_32 -0.0018547000
_diffrn_orient_matrix_UB_33 0.0074627000
_diffrn_radiation_monochromator mirror
_diffrn_radiation_probe x-ray
_diffrn_radiation_type 'Mo K\a'
_diffrn_radiation_wavelength 0.71073
_diffrn_reflns_av_R_equivalents 0.0358
_diffrn_reflns_av_unetI/netI 0.0343
_diffrn_reflns_Laue_measured_fraction_full 1.000
_diffrn_reflns_Laue_measured_fraction_max 0.799
_diffrn_reflns_limit_h_max 27
_diffrn_reflns_limit_h_min -22
_diffrn_reflns_limit_k_max 17
_diffrn_reflns_limit_k_min -17
_diffrn_reflns_limit_l_max 21
_diffrn_reflns_limit_l_min -23
_diffrn_reflns_number 24582
_diffrn_reflns_point_group_measured_fraction_full 1.000
_diffrn_reflns_point_group_measured_fraction_max 0.799
_diffrn_reflns_theta_full 25.242
_diffrn_reflns_theta_max 41.024
_diffrn_reflns_theta_min 2.485
_diffrn_source 'Rotating-anode X-ray tube'
_diffrn_source_type 'Rigaku (Mo) X-ray Source'
_exptl_absorpt_coefficient_mu 17.667
_exptl_absorpt_correction_T_max 0.376
_exptl_absorpt_correction_T_min 0.082
_exptl_absorpt_correction_type gaussian
_exptl_absorpt_process_details
;
CrysAlisPro 1.171.41.121a (Rigaku Oxford Diffraction, 2021)
Numerical absorption correction based on gaussian integration over
a multifaceted crystal model
Empirical absorption correction using spherical harmonics,
implemented in SCALE3 ABSPACK scaling algorithm.
;
_exptl_crystal_colour 'clear light yellow'
_exptl_crystal_density_diffrn 2.738
_exptl_crystal_description prism
_exptl_crystal_F_000 1600
_exptl_crystal_size_max 0.221
_exptl_crystal_size_mid 0.201
_exptl_crystal_size_min 0.099
_refine_diff_density_max 1.703
_refine_diff_density_min -1.028
_refine_diff_density_rms 0.179
_refine_ls_extinction_method none
_refine_ls_goodness_of_fit_ref 1.020
_refine_ls_hydrogen_treatment constr
_refine_ls_matrix_type full
_refine_ls_number_parameters 119
_refine_ls_number_reflns 5634
_refine_ls_number_restraints 0
_refine_ls_restrained_S_all 1.020
_refine_ls_R_factor_all 0.0523
_refine_ls_R_factor_gt 0.0297
_refine_ls_shift/su_max 0.004
_refine_ls_shift/su_mean 0.000
_refine_ls_structure_factor_coef Fsqd
_refine_ls_weighting_details 'w=1/[\s^2^(Fo^2^)+(0.0318P)^2^+0.8973P] where P=(Fo^2^+2Fc^2^)/3'
_refine_ls_weighting_scheme calc
_refine_ls_wR_factor_gt 0.0606
_refine_ls_wR_factor_ref 0.0656
_reflns_Friedel_coverage 0.000
_reflns_number_gt 4154
_reflns_number_total 5634
_reflns_threshold_expression 'I > 2\s(I)'
_cod_data_source_file d5sc05555e2.cif
_cod_data_source_block pp83
_cod_depositor_comments 'Adding full bibliography for 1576700--1576709.cif.'
_cod_original_cell_volume 2135.56(9)
_cod_database_code 1576705
_shelx_shelxl_version_number 2018/3
_chemical_oxdiff_formula 'C9 H9 N1 S1 Br1 Au1'
_shelx_space_group_comment
;
The symmetry employed for this shelxl refinement is uniquely defined
by the following loop, which should always be used as a source of
symmetry information in preference to the above space-group names.
They are only intended as comments.
;
_shelx_estimated_absorpt_t_max 0.274
_shelx_estimated_absorpt_t_min 0.112
_olex2_refinement_description
;
1. Fixed Uiso
 At 1.2 times of:
  All C(H) groups, All C(H,H) groups
 At 1.5 times of:
  All C(H,H,H) groups
2.a Secondary CH2 refined with riding coordinates:
 C8(H8A,H8B)
2.b Aromatic/amide H refined with riding coordinates:
 C3(H3), C4(H4), C5(H5), C6(H6)
2.c Idealised Me refined as rotating group:
 C9(H9A,H9B,H9C)
;
_olex2_submission_special_instructions 'No special instructions were received'
_oxdiff_exptl_absorpt_empirical_details
;
Empirical correction (ABSPACK) includes:
- Absorption correction using spherical harmonics
- Frame scaling
- Detector area scaling
- B-factor correction
;
_oxdiff_exptl_absorpt_empirical_full_max 1.512
_oxdiff_exptl_absorpt_empirical_full_min 0.666

loop_
_space_group_symop_operation_xyz
'x, y, z'
'-x, y, -z+1/2'
'x+1/2, y+1/2, z'
'-x+1/2, y+1/2, -z+1/2'
'-x, -y, -z'
'x, -y, z-1/2'
'-x+1/2, -y+1/2, -z'
'x+1/2, -y+1/2, z-1/2'

loop_
_atom_site_label
_atom_site_type_symbol
_atom_site_fract_x
_atom_site_fract_y
_atom_site_fract_z
_atom_site_U_iso_or_equiv
_atom_site_adp_type
_atom_site_occupancy
_atom_site_site_symmetry_order
_atom_site_calc_flag
_atom_site_refinement_flags_posn
_atom_site_refinement_flags_adp
_atom_site_refinement_flags_occupancy
_atom_site_disorder_assembly
_atom_site_disorder_group
Au1 Au 0.81237(2) 0.37507(2) 0.44594(2) 0.02909(4) Uani 1 1 d . . . . .
Br1 Br 0.89149(2) 0.21670(3) 0.35402(2) 0.03591(7) Uani 1 1 d . . . . .
S1 S 0.77608(4) 0.56995(7) 0.63210(5) 0.02962(14) Uani 1 1 d . . . . .
N1 N 0.68109(14) 0.5818(2) 0.48132(17) 0.0266(4) Uani 1 1 d . . . . .
C1 C 0.74835(18) 0.5149(3) 0.5158(2) 0.0290(5) Uani 1 1 d . . . . .
C2 C 0.69293(17) 0.6843(3) 0.6349(2) 0.0272(5) Uani 1 1 d . . . . .
C3 C 0.67103(18) 0.7736(3) 0.7084(2) 0.0323(6) Uani 1 1 d . . . . .
H3 H 0.702524 0.779061 0.768747 0.039 Uiso 1 1 calc R U . . .
C4 C 0.6010(2) 0.8547(3) 0.6901(3) 0.0353(6) Uani 1 1 d . . . . .
H4 H 0.584149 0.916654 0.739092 0.042 Uiso 1 1 calc R U . . .
C5 C 0.5549(2) 0.8472(3) 0.6012(3) 0.0346(6) Uani 1 1 d . . . . .
H5 H 0.507493 0.904474 0.590793 0.042 Uiso 1 1 calc R U . . .
C6 C 0.57676(17) 0.7587(3) 0.5285(2) 0.0315(6) Uani 1 1 d . . . . .
H6 H 0.544975 0.753492 0.468394 0.038 Uiso 1 1 calc R U . . .
C7 C 0.64707(17) 0.6763(3) 0.54543(19) 0.0262(5) Uani 1 1 d . . . . .
C8 C 0.64337(17) 0.5588(3) 0.3822(2) 0.0304(5) Uani 1 1 d . . . . .
H8A H 0.685762 0.527957 0.339234 0.036 Uiso 1 1 calc R U . . .
H8B H 0.620120 0.649180 0.356428 0.036 Uiso 1 1 calc R U . . .
C9 C 0.57664(18) 0.4480(3) 0.3812(2) 0.0332(6) Uani 1 1 d . . . . .
H9A H 0.555480 0.430343 0.314111 0.050 Uiso 1 1 calc R U . . .
H9B H 0.532373 0.482007 0.419093 0.050 Uiso 1 1 calc R U . . .
H9C H 0.598912 0.359864 0.409764 0.050 Uiso 1 1 calc R U . . .

loop_
_atom_site_aniso_label
_atom_site_aniso_U_11
_atom_site_aniso_U_22
_atom_site_aniso_U_33
_atom_site_aniso_U_23
_atom_site_aniso_U_13
_atom_site_aniso_U_12
Au1 0.02879(6) 0.02853(5) 0.02914(6) 0.00060(4) -0.00370(4) -0.00392(4)
Br1 0.03400(14) 0.04053(15) 0.03219(13) -0.00495(12) -0.00464(11) 0.00187(12)
S1 0.0315(3) 0.0284(3) 0.0276(3) 0.0027(2) -0.0076(3) -0.0048(2)
N1 0.0296(11) 0.0251(9) 0.0243(10) 0.0027(8) -0.0026(9) -0.0069(8)
C1 0.0308(13) 0.0261(11) 0.0291(12) 0.0052(10) -0.0042(10) -0.0082(9)
C2 0.0298(13) 0.0265(11) 0.0246(11) 0.0031(9) -0.0027(10) -0.0076(9)
C3 0.0339(14) 0.0328(13) 0.0295(13) -0.0009(11) -0.0019(11) -0.0095(11)
C4 0.0327(15) 0.0342(14) 0.0393(16) -0.0038(12) 0.0054(13) -0.0069(11)
C5 0.0272(14) 0.0343(13) 0.0424(16) -0.0006(12) 0.0034(12) -0.0049(11)
C6 0.0276(13) 0.0318(13) 0.0341(13) 0.0031(11) -0.0040(11) -0.0064(10)
C7 0.0277(12) 0.0277(11) 0.0231(11) 0.0012(9) 0.0004(10) -0.0095(10)
C8 0.0307(13) 0.0348(13) 0.0246(11) 0.0004(10) -0.0047(10) -0.0060(10)
C9 0.0335(14) 0.0343(13) 0.0309(13) -0.0065(11) -0.0047(11) -0.0058(11)

loop_
_atom_type_symbol
_atom_type_description
_atom_type_scat_dispersion_real
_atom_type_scat_dispersion_imag
_atom_type_scat_source
C C 0.0033 0.0016 'International Tables Vol C Tables 4.2.6.8 and 6.1.1.4'
H H 0.0000 0.0000 'International Tables Vol C Tables 4.2.6.8 and 6.1.1.4'
Au Au -2.0133 8.8022 'International Tables Vol C Tables 4.2.6.8 and 6.1.1.4'
Br Br -0.2901 2.4595 'International Tables Vol C Tables 4.2.6.8 and 6.1.1.4'
N N 0.0061 0.0033 'International Tables Vol C Tables 4.2.6.8 and 6.1.1.4'
S S 0.1246 0.1234 'International Tables Vol C Tables 4.2.6.8 and 6.1.1.4'

loop_
_exptl_crystal_face_index_h
_exptl_crystal_face_index_k
_exptl_crystal_face_index_l
_exptl_crystal_face_perp_dist
0 0 -1 0.0436
-2 0 1 0.0901
-1 0 -2 0.0552
-1 0 -1 0.0616
2 0 1 0.1358
-2 0 -1 0.0785
1 0 2 0.0832
0 1 2 0.0944
0 -1 -2 0.0764
1 1 1 0.1105
-1 -2 -2 0.0830
-1 1 1 0.0980
1 -1 -1 0.0904
9 11 8 0.1100
-8 -11 -8 0.0847
-21 -6 -1 0.0769
6 12 -7 0.1011
18 -8 1 0.1057
-6 -12 7 0.0821
-10 12 -3 0.0953
-18 8 -1 0.0951
-13 -10 7 0.0802
1 -2 19 0.0511
-10 -1 18 0.0636
-2 2 19 0.0572
20 7 -3 0.1342
0 8 -16 0.0682
-15 6 -10 0.0824
10 -9 10 0.0939
5 6 -17 0.0753

loop_
_geom_angle_atom_site_label_1
_geom_angle_atom_site_label_2
_geom_angle_atom_site_label_3
_geom_angle
_geom_angle_site_symmetry_1
_geom_angle_site_symmetry_3
_geom_angle_publ_flag
C1 Au1 Br1 176.45(8) . . ?
C1 S1 C2 92.98(14) . . ?
C1 N1 C7 115.8(2) . . ?
C1 N1 C8 123.0(3) . . ?
C7 N1 C8 121.3(2) . . ?
S1 C1 Au1 122.81(16) . . ?
N1 C1 Au1 126.8(2) . . ?
N1 C1 S1 110.4(2) . . ?
C3 C2 S1 129.6(2) . . ?
C3 C2 C7 121.8(3) . . ?
C7 C2 S1 108.6(2) . . ?
C2 C3 H3 121.4 . . ?
C2 C3 C4 117.2(3) . . ?
C4 C3 H3 121.4 . . ?
C3 C4 H4 119.3 . . ?
C3 C4 C5 121.4(3) . . ?
C5 C4 H4 119.3 . . ?
C4 C5 H5 119.4 . . ?
C6 C5 C4 121.2(3) . . ?
C6 C5 H5 119.4 . . ?
C5 C6 H6 120.9 . . ?
C5 C6 C7 118.2(3) . . ?
C7 C6 H6 120.9 . . ?
N1 C7 C2 112.2(2) . . ?
C6 C7 N1 127.7(2) . . ?
C6 C7 C2 120.2(3) . . ?
N1 C8 H8A 109.3 . . ?
N1 C8 H8B 109.3 . . ?
N1 C8 C9 111.4(2) . . ?
H8A C8 H8B 108.0 . . ?
C9 C8 H8A 109.3 . . ?
C9 C8 H8B 109.3 . . ?
C8 C9 H9A 109.5 . . ?
C8 C9 H9B 109.5 . . ?
C8 C9 H9C 109.5 . . ?
H9A C9 H9B 109.5 . . ?
H9A C9 H9C 109.5 . . ?
H9B C9 H9C 109.5 . . ?

loop_
_geom_bond_atom_site_label_1
_geom_bond_atom_site_label_2
_geom_bond_distance
_geom_bond_site_symmetry_2
_geom_bond_publ_flag
Au1 Br1 2.4023(3) . ?
Au1 C1 1.981(3) . ?
S1 C1 1.718(3) . ?
S1 C2 1.744(3) . ?
N1 C1 1.331(4) . ?
N1 C7 1.401(4) . ?
N1 C8 1.478(3) . ?
C2 C3 1.386(4) . ?
C2 C7 1.402(4) . ?
C3 H3 0.9500 . ?
C3 C4 1.390(5) . ?
C4 H4 0.9500 . ?
C4 C5 1.398(5) . ?
C5 H5 0.9500 . ?
C5 C6 1.373(4) . ?
C6 H6 0.9500 . ?
C6 C7 1.398(4) . ?
C8 H8A 0.9900 . ?
C8 H8B 0.9900 . ?
C8 C9 1.515(4) . ?
C9 H9A 0.9800 . ?
C9 H9B 0.9800 . ?
C9 H9C 0.9800 . ?

loop_
_geom_torsion_atom_site_label_1
_geom_torsion_atom_site_label_2
_geom_torsion_atom_site_label_3
_geom_torsion_atom_site_label_4
_geom_torsion
_geom_torsion_site_symmetry_1
_geom_torsion_site_symmetry_2
_geom_torsion_site_symmetry_3
_geom_torsion_site_symmetry_4
_geom_torsion_publ_flag
S1 C2 C3 C4 179.5(2) . . . . ?
S1 C2 C7 N1 -0.4(3) . . . . ?
S1 C2 C7 C6 -179.8(2) . . . . ?
C1 S1 C2 C3 -179.5(3) . . . . ?
C1 S1 C2 C7 -0.4(2) . . . . ?
C1 N1 C7 C2 1.4(3) . . . . ?
C1 N1 C7 C6 -179.3(3) . . . . ?
C1 N1 C8 C9 94.3(3) . . . . ?
C2 S1 C1 Au1 179.54(17) . . . . ?
C2 S1 C1 N1 1.2(2) . . . . ?
C2 C3 C4 C5 -0.3(4) . . . . ?
C3 C2 C7 N1 178.8(2) . . . . ?
C3 C2 C7 C6 -0.6(4) . . . . ?
C3 C4 C5 C6 0.3(5) . . . . ?
C4 C5 C6 C7 -0.4(4) . . . . ?
C5 C6 C7 N1 -178.7(3) . . . . ?
C5 C6 C7 C2 0.6(4) . . . . ?
C7 N1 C1 Au1 -179.96(19) . . . . ?
C7 N1 C1 S1 -1.7(3) . . . . ?
C7 N1 C8 C9 -85.3(3) . . . . ?
C7 C2 C3 C4 0.4(4) . . . . ?
C8 N1 C1 Au1 0.4(4) . . . . ?
C8 N1 C1 S1 178.72(19) . . . . ?
C8 N1 C7 C2 -179.0(2) . . . . ?
C8 N1 C7 C6 0.3(4) . . . . ?

loop_
_exptl_oxdiff_crystal_face_indexfrac_h
_exptl_oxdiff_crystal_face_indexfrac_k
_exptl_oxdiff_crystal_face_indexfrac_l
_exptl_oxdiff_crystal_face_x
_exptl_oxdiff_crystal_face_y
_exptl_oxdiff_crystal_face_z
0.0000 -0.0000 -1.0000 -0.0498 0.0110 -0.0075
-2.0000 0.0000 1.0000 0.0321 -0.0049 0.0920
-1.0000 0.0000 -2.0000 -0.1084 0.0251 0.0273
-1.0000 0.0000 -1.0000 -0.0586 0.0141 0.0348
2.0000 -0.0000 1.0000 0.0675 -0.0172 -0.0771
-2.0000 0.0000 -1.0000 -0.0675 0.0172 0.0771
1.0000 -0.0000 2.0000 0.1084 -0.0251 -0.0273
-0.0000 1.0000 2.0000 0.1160 0.0512 0.0131
0.0000 -1.0000 -2.0000 -0.1160 -0.0512 -0.0131
1.0000 1.0000 1.0000 0.0751 0.0592 -0.0367
-1.0000 -2.0000 -2.0000 -0.1413 -0.1214 0.0311
-1.0000 1.0000 1.0000 0.0574 0.0653 0.0479
1.0000 -1.0000 -1.0000 -0.0574 -0.0653 -0.0479
8.7863 10.9048 7.8401 0.6474 0.6854 -0.3331
-7.8342 -11.0488 -8.1556 -0.6571 -0.6955 0.2908
-20.8913 -5.5812 -0.7587 -0.3144 -0.3361 0.8878
6.2339 12.0825 -6.6341 -0.0761 0.9390 -0.3354
17.6895 -8.4986 0.7237 0.0525 -0.6851 -0.7266
-6.2245 -12.0841 6.6332 0.0761 -0.9391 0.3350
-10.1907 11.6168 -3.4878 -0.0724 0.9208 0.3832
-17.7203 8.4787 -0.7091 -0.0524 0.6835 0.7280
-13.1396 -10.1123 6.9673 0.0641 -0.7770 0.6262
1.0569 -1.5843 19.1893 0.9383 -0.3306 0.1015
-9.8603 -1.4632 18.0224 0.7857 -0.2753 0.5540
-2.3547 2.4543 19.1179 0.9711 -0.0235 0.2377
19.9136 6.6198 -3.4537 0.1132 0.4616 -0.8798
0.0498 7.9405 -15.5811 -0.6443 0.7531 -0.1331
-15.3961 6.3731 -10.2026 -0.5390 0.6267 0.5629
9.7995 -9.3855 10.4543 0.4524 -0.8329 -0.3188
4.8333 6.4973 -16.7388 -0.6833 0.6454 -0.3413
